data_2016580
loop_
_publ_author_name
'Xue, Mei-Xiang'
'Liu, Shi-Xiong'

_publ_section_title
;Bis[2-hydroxy-<i>N</i>'-(3-phenylprop-2-enylidene)benzohydrazidato-\k^2^<i>N</i>',<i>O</i>]bis(methanol-\k<i>O</i>)nickel(II)
 and
 bis[2-hydroxy-<i>N</i>'-(3-phenylprop-2-enylidene)benzohydrazidato-\k^2^<i>N</i>',<i>O</i>]bis(pyridine-\k<i>N</i>)nickel(II)
;
_journal_coeditor_code BM3048
_journal_issue 5
_journal_name_full 'Acta Crystallographica Section C'
_journal_page_first m190
_journal_page_last m193
_journal_paper_doi 10.1107/S0108270108006240
_journal_volume 64
_journal_year 2008
_chemical_formula_iupac '[Ni (C16 H13 N2 O2)2 (C5 H5 N)2]'
_chemical_formula_moiety 'C42 H36 N6 Ni O4'
_chemical_formula_sum 'C42 H36 N6 Ni O4'
_chemical_formula_weight 747.48
_chemical_name_systematic
;
bis[2-hydroxy-N'-(3-phenylprop-2-enylidene)benzohydrazidato-
\k^2^N,O]bis(pyridine-\kN)nickel(II)
;
_space_group_IT_number 2
_symmetry_cell_setting triclinic
_symmetry_space_group_name_Hall '-P 1'
_symmetry_space_group_name_H-M 'P -1'
_atom_sites_solution_hydrogens geom
_atom_sites_solution_primary direct
_atom_sites_solution_secondary difmap
_audit_creation_method SHELXL97
_cell_angle_alpha 78.02(2)
_cell_angle_beta 82.59(3)
_cell_angle_gamma 79.00(3)
_cell_formula_units_Z 1
_cell_length_a 7.699(6)
_cell_length_b 9.814(5)
_cell_length_c 12.412(7)
_cell_measurement_reflns_used 4060
_cell_measurement_temperature 293(2)
_cell_measurement_theta_max 27.68
_cell_measurement_theta_min 3.05
_cell_volume 896.6(10)
_computing_cell_refinement 'TEXRAY (Molecular Structure Corporation, 1999)'
_computing_data_collection 'TEXRAY (Molecular Structure Corporation, 1999)'
_computing_data_reduction 'TEXSAN (Molecular Structure Corporation, 1999)'
_computing_molecular_graphics 'ORTEX (McArdle, 1995)'
_computing_publication_material 'SHELXL97 (Sheldrick, 2008)'
_computing_structure_refinement 'SHELXL97 (Sheldrick, 2008)'
_computing_structure_solution 'SHELXS97 (Sheldrick, 2008)'
_diffrn_ambient_temperature 293(2)
_diffrn_measured_fraction_theta_full 0.970
_diffrn_measured_fraction_theta_max 0.970
_diffrn_measurement_device_type 'Rigaku R-AXIS RAPID Imaging Plate'
_diffrn_measurement_method \w
_diffrn_radiation_monochromator graphite
_diffrn_radiation_source 'fine-focus sealed tube'
_diffrn_radiation_type MoK\a
_diffrn_radiation_wavelength 0.71073
_diffrn_reflns_av_R_equivalents 0.0408
_diffrn_reflns_av_sigmaI/netI 0.0571
_diffrn_reflns_limit_h_max 9
_diffrn_reflns_limit_h_min -9
_diffrn_reflns_limit_k_max 12
_diffrn_reflns_limit_k_min -12
_diffrn_reflns_limit_l_max 13
_diffrn_reflns_limit_l_min -16
_diffrn_reflns_number 8839
_diffrn_reflns_theta_full 27.68
_diffrn_reflns_theta_max 27.68
_diffrn_reflns_theta_min 3.05
_diffrn_standards_decay_% 0
_diffrn_standards_number 0
_exptl_absorpt_coefficient_mu 0.594
_exptl_absorpt_correction_type none
_exptl_crystal_colour yellow
_exptl_crystal_density_diffrn 1.384
_exptl_crystal_density_method 'not measured'
_exptl_crystal_description prism
_exptl_crystal_F_000 390
_exptl_crystal_size_max 0.20
_exptl_crystal_size_mid 0.20
_exptl_crystal_size_min 0.11
_refine_diff_density_max 0.55
_refine_diff_density_min -0.37
_refine_ls_extinction_method none
_refine_ls_goodness_of_fit_ref 1.001
_refine_ls_hydrogen_treatment constr
_refine_ls_matrix_type full
_refine_ls_number_parameters 241
_refine_ls_number_reflns 4060
_refine_ls_number_restraints 0
_refine_ls_restrained_S_all 1.001
_refine_ls_R_factor_all 0.0549
_refine_ls_R_factor_gt 0.0422
_refine_ls_shift/su_max 0.001
_refine_ls_shift/su_mean 0.001
_refine_ls_structure_factor_coef Fsqd
_refine_ls_weighting_details 'calc w = 1/[\s^2^(Fo^2^)+(0.0493P)^2^] where P=(Fo^2^+2Fc^2^)/3'
_refine_ls_weighting_scheme calc
_refine_ls_wR_factor_gt 0.0954
_refine_ls_wR_factor_ref 0.1000
_reflns_number_gt 3177
_reflns_number_total 4060
_reflns_threshold_expression I>2\s(I)
_cod_data_source_file bm3048.cif
_cod_data_source_block II
_cod_database_code 2016580
_cod_database_fobs_code 2016580

loop_
_symmetry_equiv_pos_as_xyz
'x, y, z'
'-x, -y, -z'

loop_
_atom_site_type_symbol
_atom_site_label
_atom_site_fract_x
_atom_site_fract_y
_atom_site_fract_z
_atom_site_U_iso_or_equiv
_atom_site_adp_type
_atom_site_calc_flag
_atom_site_refinement_flags
_atom_site_occupancy
Ni Ni1 0.0000 0.5000 0.5000 0.03495(12) Uani d S 1
O O1 0.3758(2) 0.4223(2) 0.85177(14) 0.0728(6) Uani d . 1
H H1 0.3680 0.4032 0.7787 0.109 Uiso d R 1
O O2 -0.01315(17) 0.59205(13) 0.63258(10) 0.0388(3) Uani d . 1
N N1 0.2561(2) 0.45066(18) 0.66275(12) 0.0413(4) Uani d . 1
N N2 0.2449(2) 0.41453(16) 0.56100(12) 0.0381(4) Uani d . 1
N N3 0.1076(2) 0.67528(17) 0.39805(13) 0.0401(4) Uani d . 1
C C1 0.2408(3) 0.5250(2) 0.87246(16) 0.0460(5) Uani d . 1
C C2 0.1180(3) 0.5882(2) 0.79660(15) 0.0381(4) Uani d . 1
C C3 -0.0129(3) 0.6954(2) 0.82375(17) 0.0507(5) Uani d . 1
H H3 -0.0959 0.7395 0.7739 0.061 Uiso calc R 1
C C4 -0.0234(4) 0.7387(3) 0.9236(2) 0.0615(6) Uani d . 1
H H4 -0.1114 0.8127 0.9399 0.074 Uiso calc R 1
C C5 0.0957(3) 0.6730(3) 0.99868(18) 0.0596(6) Uani d . 1
H H5 0.0865 0.7006 1.0668 0.071 Uiso calc R 1
C C6 0.2266(3) 0.5681(3) 0.97415(18) 0.0573(6) Uani d . 1
H H6 0.3078 0.5243 1.0253 0.069 Uiso calc R 1
C C7 0.1173(3) 0.54223(18) 0.68994(14) 0.0350(4) Uani d . 1
C C8 0.3820(3) 0.3312(2) 0.52883(17) 0.0457(5) Uani d . 1
H H8 0.4744 0.3009 0.5742 0.055 Uiso calc R 1
C C9 0.3995(3) 0.2824(2) 0.42630(16) 0.0445(5) Uani d . 1
H H9 0.3130 0.3189 0.3773 0.053 Uiso calc R 1
C C10 0.5356(3) 0.1865(2) 0.39919(18) 0.0532(6) Uani d . 1
H H10 0.6177 0.1502 0.4511 0.064 Uiso calc R 1
C C11 0.5696(3) 0.1319(2) 0.29584(18) 0.0472(5) Uani d . 1
C C12 0.6757(3) 0.0015(3) 0.2947(2) 0.0624(7) Uani d . 1
H H12 0.7245 -0.0499 0.3587 0.075 Uiso calc R 1
C C13 0.7093(4) -0.0527(3) 0.1968(3) 0.0761(8) Uani d . 1
H H13 0.7798 -0.1408 0.1962 0.091 Uiso calc R 1
C C14 0.6399(4) 0.0223(3) 0.1029(2) 0.0736(8) Uani d . 1
H H14 0.6629 -0.0143 0.0382 0.088 Uiso calc R 1
C C15 0.5367(4) 0.1513(3) 0.1035(2) 0.0627(7) Uani d . 1
H H15 0.4896 0.2027 0.0389 0.075 Uiso calc R 1
C C16 0.5015(3) 0.2057(2) 0.19881(18) 0.0506(5) Uani d . 1
H H16 0.4305 0.2939 0.1980 0.061 Uiso calc R 1
C C17 0.0723(3) 0.8012(2) 0.42732(18) 0.0512(5) Uani d . 1
H H17 0.0023 0.8104 0.4932 0.061 Uiso calc R 1
C C18 0.1335(4) 0.9182(2) 0.3656(2) 0.0627(7) Uani d . 1
H H18 0.1054 1.0039 0.3899 0.075 Uiso calc R 1
C C19 0.2366(3) 0.9086(2) 0.2677(2) 0.0571(6) Uani d . 1
H H19 0.2788 0.9869 0.2243 0.069 Uiso calc R 1
C C20 0.2748(3) 0.7800(2) 0.23638(19) 0.0538(5) Uani d . 1
H H20 0.3449 0.7688 0.1709 0.065 Uiso calc R 1
C C21 0.2088(3) 0.6671(2) 0.30252(17) 0.0469(5) Uani d . 1
H H21 0.2358 0.5803 0.2798 0.056 Uiso calc R 1

loop_
_atom_site_aniso_label
_atom_site_aniso_U_11
_atom_site_aniso_U_22
_atom_site_aniso_U_33
_atom_site_aniso_U_12
_atom_site_aniso_U_13
_atom_site_aniso_U_23
Ni1 0.0415(2) 0.03634(19) 0.02703(18) -0.00144(14) -0.00781(13) -0.00795(14)
O1 0.0700(11) 0.0925(13) 0.0543(9) 0.0261(10) -0.0325(8) -0.0301(10)
O2 0.0427(8) 0.0420(7) 0.0321(6) 0.0011(6) -0.0106(6) -0.0107(6)
N1 0.0454(9) 0.0472(9) 0.0335(8) 0.0014(7) -0.0121(7) -0.0156(8)
N2 0.0445(9) 0.0400(8) 0.0309(8) -0.0036(7) -0.0080(7) -0.0097(7)
N3 0.0423(9) 0.0421(8) 0.0360(8) -0.0044(7) -0.0068(7) -0.0084(7)
C1 0.0503(12) 0.0528(12) 0.0378(10) -0.0072(10) -0.0098(9) -0.0131(10)
C2 0.0443(11) 0.0405(10) 0.0323(9) -0.0104(8) -0.0050(8) -0.0093(8)
C3 0.0606(14) 0.0500(12) 0.0428(11) 0.0005(10) -0.0120(10) -0.0163(10)
C4 0.0728(16) 0.0629(14) 0.0518(13) -0.0002(12) -0.0046(12) -0.0287(12)
C5 0.0718(16) 0.0779(16) 0.0384(11) -0.0186(13) -0.0023(11) -0.0283(12)
C6 0.0636(15) 0.0776(16) 0.0361(11) -0.0148(13) -0.0176(10) -0.0123(12)
C7 0.0442(11) 0.0327(9) 0.0292(9) -0.0091(8) -0.0059(8) -0.0048(8)
C8 0.0422(11) 0.0515(11) 0.0447(11) 0.0035(9) -0.0122(9) -0.0172(10)
C9 0.0444(11) 0.0480(11) 0.0411(11) -0.0008(9) -0.0061(9) -0.0137(9)
C10 0.0456(12) 0.0632(14) 0.0524(12) 0.0061(10) -0.0134(10) -0.0226(12)
C11 0.0374(11) 0.0533(12) 0.0538(12) -0.0049(9) 0.0002(9) -0.0218(11)
C12 0.0513(14) 0.0619(14) 0.0730(16) 0.0073(11) -0.0064(12) -0.0256(14)
C13 0.0639(17) 0.0673(16) 0.102(2) 0.0033(14) 0.0084(16) -0.0486(18)
C14 0.0748(18) 0.088(2) 0.0684(17) -0.0220(15) 0.0178(15) -0.0456(17)
C15 0.0721(16) 0.0718(16) 0.0475(13) -0.0219(13) 0.0076(12) -0.0175(13)
C16 0.0565(13) 0.0476(11) 0.0481(12) -0.0123(10) 0.0061(10) -0.0133(10)
C17 0.0615(14) 0.0427(11) 0.0479(12) -0.0056(10) 0.0016(10) -0.0122(10)
C18 0.0795(18) 0.0413(11) 0.0657(15) -0.0089(11) -0.0006(13) -0.0112(12)
C19 0.0574(14) 0.0519(12) 0.0588(14) -0.0162(11) -0.0063(11) 0.0039(11)
C20 0.0522(13) 0.0605(13) 0.0447(12) -0.0090(11) 0.0008(10) -0.0045(11)
C21 0.0548(13) 0.0449(11) 0.0390(10) -0.0056(9) -0.0018(9) -0.0077(9)

loop_
_atom_type_symbol
_atom_type_description
_atom_type_scat_dispersion_real
_atom_type_scat_dispersion_imag
_atom_type_scat_source
C C 0.0033 0.0016 'International Tables Vol C Tables 4.2.6.8 and 6.1.1.4'
H H 0.0000 0.0000 'International Tables Vol C Tables 4.2.6.8 and 6.1.1.4'
N N 0.0061 0.0033 'International Tables Vol C Tables 4.2.6.8 and 6.1.1.4'
O O 0.0106 0.0060 'International Tables Vol C Tables 4.2.6.8 and 6.1.1.4'
Ni Ni 0.3393 1.1124 'International Tables Vol C Tables 4.2.6.8 and 6.1.1.4'

loop_
_geom_angle_atom_site_label_1
_geom_angle_atom_site_label_2
_geom_angle_atom_site_label_3
_geom_angle
O2 Ni1 N2 77.85(6)
O2 Ni1 N3 89.47(7)
N2 Ni1 N3 91.13(8)
C1 O1 H1 108.4
C7 O2 Ni1 112.54(10)
C7 N1 N2 111.90(15)
C8 N2 N1 113.80(16)
C8 N2 Ni1 134.16(13)
N1 N2 Ni1 111.91(11)
C17 N3 C21 116.18(19)
C17 N3 Ni1 120.19(14)
C21 N3 Ni1 123.61(14)
O1 C1 C2 122.20(17)
O1 C1 C6 117.74(19)
C2 C1 C6 120.06(19)
C3 C2 C1 118.08(17)
C3 C2 C7 118.61(17)
C1 C2 C7 123.26(16)
C2 C3 C4 121.2(2)
C2 C3 H3 119.4
C4 C3 H3 119.4
C5 C4 C3 120.0(2)
C5 C4 H4 120.0
C3 C4 H4 120.0
C6 C5 C4 120.14(19)
C6 C5 H5 119.9
C4 C5 H5 119.9
C5 C6 C1 120.4(2)
C5 C6 H6 119.8
C1 C6 H6 119.8
O2 C7 N1 125.00(15)
O2 C7 C2 119.15(15)
N1 C7 C2 115.85(16)
N2 C8 C9 123.08(19)
N2 C8 H8 118.5
C9 C8 H8 118.5
C10 C9 C8 121.9(2)
C10 C9 H9 119.0
C8 C9 H9 119.0
C9 C10 C11 126.6(2)
C9 C10 H10 116.7
C11 C10 H10 116.7
C16 C11 C12 118.32(19)
C16 C11 C10 122.83(19)
C12 C11 C10 118.8(2)
C11 C12 C13 119.7(2)
C11 C12 H12 120.1
C13 C12 H12 120.1
C14 C13 C12 120.5(2)
C14 C13 H13 119.7
C12 C13 H13 119.7
C13 C14 C15 119.9(2)
C13 C14 H14 120.0
C15 C14 H14 120.0
C14 C15 C16 120.3(3)
C14 C15 H15 119.8
C16 C15 H15 119.8
C15 C16 C11 121.2(2)
C15 C16 H16 119.4
C11 C16 H16 119.4
N3 C17 C18 123.5(2)
N3 C17 H17 118.3
C18 C17 H17 118.3
C17 C18 C19 119.8(2)
C17 C18 H18 120.1
C19 C18 H18 120.1
C20 C19 C18 117.6(2)
C20 C19 H19 121.2
C18 C19 H19 121.2
C19 C20 C21 119.4(2)
C19 C20 H20 120.3
C21 C20 H20 120.3
N3 C21 C20 123.53(19)
N3 C21 H21 118.2
C20 C21 H21 118.2

loop_
_geom_bond_atom_site_label_1
_geom_bond_atom_site_label_2
_geom_bond_distance
Ni1 O2 2.0182(15)
Ni1 N2 2.082(2)
Ni1 N3 2.1487(19)
O1 C1 1.342(3)
O1 H1 0.9748
O2 C7 1.268(2)
N1 C7 1.315(2)
N1 N2 1.398(2)
N2 C8 1.280(2)
N3 C17 1.329(3)
N3 C21 1.340(2)
C1 C2 1.388(3)
C1 C6 1.397(3)
C2 C3 1.375(3)
C2 C7 1.486(2)
C3 C4 1.380(3)
C3 H3 0.9300
C4 C5 1.367(4)
C4 H4 0.9300
C5 C6 1.350(3)
C5 H5 0.9300
C6 H6 0.9300
C8 C9 1.432(3)
C8 H8 0.9300
C9 C10 1.327(3)
C9 H9 0.9300
C10 C11 1.465(3)
C10 H10 0.9300
C11 C16 1.381(3)
C11 C12 1.382(3)
C12 C13 1.400(3)
C12 H12 0.9300
C13 C14 1.357(4)
C13 H13 0.9300
C14 C15 1.361(4)
C14 H14 0.9300
C15 C16 1.373(3)
C15 H15 0.9300
C16 H16 0.9300
C17 C18 1.369(3)
C17 H17 0.9300
C18 C19 1.373(3)
C18 H18 0.9300
C19 C20 1.365(3)
C19 H19 0.9300
C20 C21 1.375(3)
C20 H20 0.9300
C21 H21 0.9300

loop_
_geom_hbond_atom_site_label_D
_geom_hbond_atom_site_label_H
_geom_hbond_atom_site_label_A
_geom_hbond_distance_DH
_geom_hbond_distance_HA
_geom_hbond_distance_DA
_geom_hbond_angle_DHA
O1 H1 N1 0.97 1.71 2.573(3) 146

loop_
_geom_torsion_atom_site_label_1
_geom_torsion_atom_site_label_2
_geom_torsion_atom_site_label_3
_geom_torsion_atom_site_label_4
_geom_torsion_site_symmetry_1
_geom_torsion
N2 Ni1 O2 C7 . -7.23(13)
N2 Ni1 O2 C7 2_566 172.76(13)
N3 Ni1 O2 C7 2_566 81.49(14)
N3 Ni1 O2 C7 . -98.51(14)
C7 N1 N2 C8 . 176.55(18)
C7 N1 N2 Ni1 . -6.9(2)
O2 Ni1 N2 C8 . -176.8(2)
O2 Ni1 N2 C8 2_566 3.2(2)
N3 Ni1 N2 C8 2_566 92.5(2)
N3 Ni1 N2 C8 . -87.5(2)
O2 Ni1 N2 N1 . 7.63(12)
O2 Ni1 N2 N1 2_566 -172.37(12)
N3 Ni1 N2 N1 2_566 -83.16(13)
N3 Ni1 N2 N1 . 96.84(13)
O2 Ni1 N3 C17 . -25.85(16)
O2 Ni1 N3 C17 2_566 154.15(16)
N2 Ni1 N3 C17 . -103.69(16)
N2 Ni1 N3 C17 2_566 76.31(16)
O2 Ni1 N3 C21 . 155.48(17)
O2 Ni1 N3 C21 2_566 -24.52(17)
N2 Ni1 N3 C21 . 77.64(17)
N2 Ni1 N3 C21 2_566 -102.36(17)
O1 C1 C2 C3 . -178.1(2)
C6 C1 C2 C3 . 1.6(3)
O1 C1 C2 C7 . 4.3(3)
C6 C1 C2 C7 . -176.0(2)
C1 C2 C3 C4 . -0.4(3)
C7 C2 C3 C4 . 177.3(2)
C2 C3 C4 C5 . -1.3(4)
C3 C4 C5 C6 . 1.8(4)
C4 C5 C6 C1 . -0.6(4)
O1 C1 C6 C5 . 178.6(2)
C2 C1 C6 C5 . -1.1(4)
Ni1 O2 C7 N1 . 6.2(2)
Ni1 O2 C7 C2 . -173.76(13)
N2 N1 C7 O2 . 0.7(3)
N2 N1 C7 C2 . -179.41(15)
C3 C2 C7 O2 . -7.3(3)
C1 C2 C7 O2 . 170.26(19)
C3 C2 C7 N1 . 172.77(18)
C1 C2 C7 N1 . -9.7(3)
N1 N2 C8 C9 . -179.14(18)
Ni1 N2 C8 C9 . 5.3(3)
N2 C8 C9 C10 . -174.0(2)
C8 C9 C10 C11 . -178.2(2)
C9 C10 C11 C16 . 23.3(4)
C9 C10 C11 C12 . -157.3(2)
C16 C11 C12 C13 . -0.8(4)
C10 C11 C12 C13 . 179.8(2)
C11 C12 C13 C14 . 0.6(4)
C12 C13 C14 C15 . -0.1(4)
C13 C14 C15 C16 . -0.3(4)
C14 C15 C16 C11 . 0.1(4)
C12 C11 C16 C15 . 0.4(3)
C10 C11 C16 C15 . 179.8(2)
C21 N3 C17 C18 . 0.0(3)
Ni1 N3 C17 C18 . -178.8(2)
N3 C17 C18 C19 . 0.3(4)
C17 C18 C19 C20 . -0.5(4)
C18 C19 C20 C21 . 0.4(4)
C17 N3 C21 C20 . 0.0(3)
Ni1 N3 C21 C20 . 178.74(17)
C19 C20 C21 N3 . -0.2(4)
